data_4074808
loop_
_publ_author_name
'Doux, Marjolaine'
'Ricard, Louis'
'Le Floch, Pascal'
'Jean, Yves'

_publ_section_title
;
 Addition of H2 on (Sulfur, Phosphorus, Sulfur)-Pincer-Based Rhodium(I),
 Iridium(I), Palladium(II), and Platinum(II) Complexes: Reactivity
 and Regioselectivity
;
_journal_coden_ASTM ORGND7
_journal_issue 5
_journal_name_full Organometallics
_journal_page_first 1101
_journal_page_last 1111
_journal_paper_doi 10.1021/om050900u
_journal_volume 25
_journal_year 2006
_chemical_formula_sum 'C62 H55 Cl4 Ir P4 S2'
_chemical_formula_weight 1322.06
_space_group_IT_number 2
_symmetry_cell_setting triclinic
_symmetry_space_group_name_Hall '-P 1'
_symmetry_space_group_name_H-M 'P -1'
_atom_sites_solution_hydrogens geom
_atom_sites_solution_primary direct
_atom_sites_solution_secondary difmap
_audit_creation_method SHELXL-97
_cell_angle_alpha 85.2690(10)
_cell_angle_beta 77.1100(10)
_cell_angle_gamma 73.9350(10)
_cell_formula_units_Z 2
_cell_length_a 11.3410(10)
_cell_length_b 14.4510(10)
_cell_length_c 18.6570(10)
_cell_measurement_reflns_used 251
_cell_measurement_temperature 150.0(1)
_cell_measurement_theta_max 20.0
_cell_measurement_theta_min 3.0
_cell_volume 2863.5(4)
_computing_structure_refinement 'SHELXL-97 (Sheldrick, 1997)'
_computing_structure_solution 'SHELXS-97 (Sheldrick, 1990)'
_diffrn_ambient_temperature 150.0(1)
_diffrn_measured_fraction_theta_full 0.993
_diffrn_measured_fraction_theta_max 0.993
_diffrn_measurement_device_type KappaCCD
_diffrn_measurement_method 'phi and omega scans'
_diffrn_radiation_monochromator graphite
_diffrn_radiation_source 'fine-focus sealed tube'
_diffrn_radiation_type MoK\a
_diffrn_radiation_wavelength 0.71069
_diffrn_reflns_av_R_equivalents 0.0473
_diffrn_reflns_av_sigmaI/netI 0.0509
_diffrn_reflns_limit_h_max 15
_diffrn_reflns_limit_h_min -14
_diffrn_reflns_limit_k_max 20
_diffrn_reflns_limit_k_min -20
_diffrn_reflns_limit_l_max 26
_diffrn_reflns_limit_l_min -24
_diffrn_reflns_number 40104
_diffrn_reflns_theta_full 30.03
_diffrn_reflns_theta_max 30.03
_diffrn_reflns_theta_min 2.72
_exptl_absorpt_coefficient_mu 2.742
_exptl_absorpt_correction_T_max 0.7344
_exptl_absorpt_correction_T_min 0.5967
_exptl_absorpt_correction_type gaussian
_exptl_crystal_colour orange
_exptl_crystal_density_diffrn 1.533
_exptl_crystal_density_method 'not measured'
_exptl_crystal_description plate
_exptl_crystal_F_000 1328
_exptl_crystal_size_max 0.21
_exptl_crystal_size_mid 0.20
_exptl_crystal_size_min 0.12
_refine_diff_density_max 1.216
_refine_diff_density_min -1.185
_refine_diff_density_rms 0.115
_refine_ls_extinction_coef 0.00083(12)
_refine_ls_extinction_expression Fc^*^=kFc[1+0.001xFc^2^\l^3^/sin(2\q)]^-1/4^
_refine_ls_extinction_method SHELXL
_refine_ls_goodness_of_fit_ref 1.018
_refine_ls_hydrogen_treatment mixed
_refine_ls_matrix_type full
_refine_ls_number_parameters 673
_refine_ls_number_reflns 16646
_refine_ls_number_restraints 0
_refine_ls_restrained_S_all 1.018
_refine_ls_R_factor_all 0.0356
_refine_ls_R_factor_gt 0.0281
_refine_ls_shift/su_max 0.005
_refine_ls_shift/su_mean 0.000
_refine_ls_structure_factor_coef Fsqd
_refine_ls_weighting_details 'calc w=1/[\s^2^(Fo^2^)+(0.0289P)^2^+0.0000P] where P=(Fo^2^+2Fc^2^)/3'
_refine_ls_weighting_scheme calc
_refine_ls_wR_factor_gt 0.0640
_refine_ls_wR_factor_ref 0.0664
_reflns_number_gt 14664
_reflns_number_total 16646
_reflns_threshold_expression >2sigma(I)
_cod_data_source_file om050900usi20051018_073418.cif
_cod_data_source_block irspsh2
_cod_depositor_comments
;
The following automatic conversions were performed:

'_symmetry_cell_setting' value 'Triclinic' changed to 'triclinic'
according to /home/saulius/struct/CIF-dictionaries/cif_core.dic
dictionary named 'cif_core.dic' version 2.4.1 from 2010-06-29.

Automatic conversion script
Id: cif_fix_values 1715 2011-07-08 13:25:40Z adriana 
;
_cod_original_sg_symbol_H-M 'P-1     '
_cod_database_code 4074808

loop_
_symmetry_equiv_pos_as_xyz
'x, y, z'
'-x, -y, -z'

loop_
_atom_site_label
_atom_site_type_symbol
_atom_site_fract_x
_atom_site_fract_y
_atom_site_fract_z
_atom_site_U_iso_or_equiv
_atom_site_adp_type
_atom_site_occupancy
_atom_site_symmetry_multiplicity
_atom_site_calc_flag
_atom_site_refinement_flags
_atom_site_disorder_assembly
_atom_site_disorder_group
Ir1 Ir 0.104695(7) 0.257137(5) 0.762651(4) 0.01602(3) Uani 1 1 d . . .
H1 H 0.248(2) 0.2333(16) 0.7643(12) 0.019 Uiso 1 1 d . . .
H2 H 0.086(2) 0.2225(15) 0.8436(12) 0.019 Uiso 1 1 d . . .
S1 S -0.12358(5) 0.30832(4) 0.76716(3) 0.02004(11) Uani 1 1 d . . .
S2 S 0.14477(5) 0.31385(4) 0.63430(3) 0.01887(11) Uani 1 1 d . . .
P1 P 0.09324(5) 0.40551(4) 0.79909(3) 0.01499(10) Uani 1 1 d . . .
P2 P -0.17256(5) 0.40654(4) 0.84648(3) 0.01629(11) Uani 1 1 d . . .
P3 P 0.23141(5) 0.41398(4) 0.64642(3) 0.01580(11) Uani 1 1 d . . .
P4 P 0.12611(5) 0.10348(4) 0.72880(3) 0.02101(12) Uani 1 1 d . . .
C1 C -0.06293(18) 0.47634(14) 0.83270(11) 0.0165(4) Uani 1 1 d . . .
C2 C -0.08394(19) 0.57654(15) 0.83251(11) 0.0165(4) Uani 1 1 d . . .
C3 C 0.00585(19) 0.62260(15) 0.79160(11) 0.0184(4) Uani 1 1 d . . .
H3 H -0.0041 0.6876 0.8030 0.022 Uiso 1 1 calc R . .
C4 C 0.10827(19) 0.58088(15) 0.73569(11) 0.0169(4) Uani 1 1 d . . .
C5 C 0.14963(18) 0.48113(14) 0.72548(11) 0.0160(4) Uani 1 1 d . . .
C6 C 0.1779(2) 0.41109(16) 0.87038(12) 0.0226(5) Uani 1 1 d . . .
H6A H 0.2672 0.3793 0.8534 0.034 Uiso 1 1 calc R . .
H6B H 0.1443 0.3784 0.9152 0.034 Uiso 1 1 calc R . .
H6C H 0.1677 0.4786 0.8807 0.034 Uiso 1 1 calc R . .
C7 C -0.1773(2) 0.34346(16) 0.93524(12) 0.0205(4) Uani 1 1 d . . .
C8 C -0.1126(2) 0.36133(16) 0.98469(12) 0.0244(5) Uani 1 1 d . . .
H8 H -0.0711 0.4112 0.9742 0.029 Uiso 1 1 calc R . .
C9 C -0.1073(2) 0.30705(19) 1.04991(14) 0.0350(6) Uani 1 1 d . . .
H9 H -0.0619 0.3195 1.0834 0.042 Uiso 1 1 calc R . .
C10 C -0.1683(3) 0.2354(2) 1.06538(15) 0.0407(7) Uani 1 1 d . . .
H10 H -0.1652 0.1982 1.1097 0.049 Uiso 1 1 calc R . .
C11 C -0.2345(3) 0.21748(19) 1.01615(15) 0.0398(7) Uani 1 1 d . . .
H11 H -0.2777 0.1686 1.0274 0.048 Uiso 1 1 calc R . .
C12 C -0.2382(2) 0.27002(17) 0.95104(14) 0.0304(6) Uani 1 1 d . . .
H12 H -0.2820 0.2563 0.9171 0.036 Uiso 1 1 calc R . .
C13 C -0.32856(19) 0.47895(15) 0.84189(12) 0.0178(4) Uani 1 1 d . . .
C14 C -0.3422(2) 0.53110(15) 0.77669(12) 0.0226(5) Uani 1 1 d . . .
H14 H -0.2709 0.5297 0.7383 0.027 Uiso 1 1 calc R . .
C15 C -0.4601(2) 0.58510(16) 0.76780(13) 0.0270(5) Uani 1 1 d . . .
H15 H -0.4692 0.6212 0.7235 0.032 Uiso 1 1 calc R . .
C16 C -0.5647(2) 0.58662(17) 0.82338(14) 0.0291(5) Uani 1 1 d . . .
H16 H -0.6454 0.6231 0.8169 0.035 Uiso 1 1 calc R . .
C17 C -0.5514(2) 0.53495(18) 0.88817(14) 0.0305(5) Uani 1 1 d . . .
H17 H -0.6230 0.5361 0.9262 0.037 Uiso 1 1 calc R . .
C18 C -0.4337(2) 0.48148(17) 0.89777(13) 0.0253(5) Uani 1 1 d . . .
H18 H -0.4248 0.4465 0.9425 0.030 Uiso 1 1 calc R . .
C19 C -0.20120(19) 0.64052(14) 0.87521(11) 0.0171(4) Uani 1 1 d . . .
C20 C -0.2613(2) 0.72779(16) 0.84564(13) 0.0239(5) Uani 1 1 d . . .
H20 H -0.2290 0.7458 0.7966 0.029 Uiso 1 1 calc R . .
C21 C -0.3674(2) 0.78894(17) 0.88638(14) 0.0292(5) Uani 1 1 d . . .
H21 H -0.4059 0.8488 0.8655 0.035 Uiso 1 1 calc R . .
C22 C -0.4174(2) 0.76291(18) 0.95742(13) 0.0274(5) Uani 1 1 d . . .
H22 H -0.4914 0.8040 0.9849 0.033 Uiso 1 1 calc R . .
C23 C -0.3589(2) 0.67703(18) 0.98792(13) 0.0287(5) Uani 1 1 d . . .
H23 H -0.3918 0.6594 1.0369 0.034 Uiso 1 1 calc R . .
C24 C -0.2524(2) 0.61636(16) 0.94742(12) 0.0236(5) Uani 1 1 d . . .
H24 H -0.2134 0.5572 0.9690 0.028 Uiso 1 1 calc R . .
C25 C 0.17145(19) 0.64826(15) 0.68635(11) 0.0175(4) Uani 1 1 d . . .
C26 C 0.3008(2) 0.62272(16) 0.66065(13) 0.0222(5) Uani 1 1 d . . .
H26 H 0.3492 0.5618 0.6745 0.027 Uiso 1 1 calc R . .
C27 C 0.3610(2) 0.68450(16) 0.61508(13) 0.0271(5) Uani 1 1 d . . .
H27 H 0.4493 0.6653 0.5975 0.033 Uiso 1 1 calc R . .
C28 C 0.2918(2) 0.77355(16) 0.59567(13) 0.0268(5) Uani 1 1 d . . .
H28 H 0.3323 0.8162 0.5649 0.032 Uiso 1 1 calc R . .
C29 C 0.1636(2) 0.80077(16) 0.62094(13) 0.0281(5) Uani 1 1 d . . .
H29 H 0.1161 0.8624 0.6077 0.034 Uiso 1 1 calc R . .
C30 C 0.1035(2) 0.73868(16) 0.66572(13) 0.0240(5) Uani 1 1 d . . .
H30 H 0.0150 0.7581 0.6825 0.029 Uiso 1 1 calc R . .
C31 C 0.23603(19) 0.48364(15) 0.56140(11) 0.0172(4) Uani 1 1 d . . .
C32 C 0.3468(2) 0.47957(16) 0.50905(12) 0.0236(5) Uani 1 1 d . . .
H32 H 0.4256 0.4457 0.5201 0.028 Uiso 1 1 calc R . .
C33 C 0.3413(2) 0.52516(18) 0.44099(13) 0.0291(5) Uani 1 1 d . . .
H33 H 0.4167 0.5230 0.4057 0.035 Uiso 1 1 calc R . .
C34 C 0.2273(2) 0.57365(17) 0.42404(13) 0.0291(5) Uani 1 1 d . . .
H34 H 0.2242 0.6035 0.3770 0.035 Uiso 1 1 calc R . .
C35 C 0.1177(2) 0.57850(18) 0.47593(14) 0.0294(5) Uani 1 1 d . . .
H35 H 0.0393 0.6126 0.4645 0.035 Uiso 1 1 calc R . .
C36 C 0.1212(2) 0.53406(16) 0.54433(13) 0.0245(5) Uani 1 1 d . . .
H36 H 0.0455 0.5379 0.5797 0.029 Uiso 1 1 calc R . .
C37 C 0.39124(19) 0.35343(15) 0.65574(12) 0.0188(4) Uani 1 1 d . . .
C38 C 0.4397(2) 0.37516(16) 0.71254(12) 0.0212(4) Uani 1 1 d . . .
H38 H 0.3919 0.4266 0.7442 0.025 Uiso 1 1 calc R . .
C39 C 0.5565(2) 0.32299(17) 0.72358(14) 0.0271(5) Uani 1 1 d . . .
H39 H 0.5882 0.3384 0.7628 0.033 Uiso 1 1 calc R . .
C40 C 0.6272(2) 0.24841(18) 0.67764(15) 0.0308(6) Uani 1 1 d . . .
H40 H 0.7071 0.2120 0.6855 0.037 Uiso 1 1 calc R . .
C41 C 0.5812(2) 0.22682(18) 0.61994(15) 0.0339(6) Uani 1 1 d . . .
H41 H 0.6307 0.1766 0.5875 0.041 Uiso 1 1 calc R . .
C42 C 0.4626(2) 0.27860(17) 0.60941(13) 0.0267(5) Uani 1 1 d . . .
H42 H 0.4305 0.2627 0.5705 0.032 Uiso 1 1 calc R . .
C43 C 0.1115(2) 0.09375(16) 0.63380(13) 0.0236(5) Uani 1 1 d . . .
C44 C 0.2063(2) 0.03854(17) 0.58199(13) 0.0288(5) Uani 1 1 d . . .
H44 H 0.2812 0.0010 0.5958 0.035 Uiso 1 1 calc R . .
C45 C 0.1928(3) 0.03752(19) 0.50978(15) 0.0365(6) Uani 1 1 d . . .
H45 H 0.2585 -0.0007 0.4747 0.044 Uiso 1 1 calc R . .
C46 C 0.0849(3) 0.0915(2) 0.48870(16) 0.0386(6) Uani 1 1 d . . .
H46 H 0.0758 0.0901 0.4394 0.046 Uiso 1 1 calc R . .
C47 C -0.0102(3) 0.1478(2) 0.53980(16) 0.0380(6) Uani 1 1 d . . .
H47 H -0.0851 0.1849 0.5257 0.046 Uiso 1 1 calc R . .
C48 C 0.0037(2) 0.14990(18) 0.61103(15) 0.0313(5) Uani 1 1 d . . .
H48 H -0.0611 0.1902 0.6453 0.038 Uiso 1 1 calc R . .
C49 C 0.2776(2) 0.01722(16) 0.73146(13) 0.0273(5) Uani 1 1 d . . .
C50 C 0.2887(3) -0.07786(19) 0.75474(15) 0.0430(7) Uani 1 1 d . . .
H50 H 0.2159 -0.1005 0.7711 0.052 Uiso 1 1 calc R . .
C51 C 0.4067(4) -0.1396(2) 0.75397(18) 0.0583(9) Uani 1 1 d . . .
H51 H 0.4140 -0.2043 0.7709 0.070 Uiso 1 1 calc R . .
C52 C 0.5118(3) -0.1095(3) 0.72954(17) 0.0600(10) Uani 1 1 d . . .
H52 H 0.5918 -0.1533 0.7288 0.072 Uiso 1 1 calc R . .
C53 C 0.5029(3) -0.0152(2) 0.70564(18) 0.0517(8) Uani 1 1 d . . .
H53 H 0.5766 0.0061 0.6883 0.062 Uiso 1 1 calc R . .
C54 C 0.3865(2) 0.0475(2) 0.70720(16) 0.0382(6) Uani 1 1 d . . .
H54 H 0.3802 0.1126 0.6915 0.046 Uiso 1 1 calc R . .
C55 C 0.0132(2) 0.04222(17) 0.78301(14) 0.0305(6) Uani 1 1 d . . .
C56 C -0.0065(3) 0.0440(2) 0.85957(16) 0.0440(7) Uani 1 1 d . . .
H56 H 0.0356 0.0787 0.8816 0.053 Uiso 1 1 calc R . .
C57 C -0.0871(3) -0.0046(2) 0.90381(17) 0.0529(8) Uani 1 1 d . . .
H57 H -0.0990 -0.0037 0.9558 0.064 Uiso 1 1 calc R . .
C58 C -0.1493(3) -0.0537(2) 0.87260(19) 0.0602(10) Uani 1 1 d . . .
H58 H -0.2039 -0.0872 0.9030 0.072 Uiso 1 1 calc R . .
C59 C -0.1328(3) -0.0549(3) 0.7970(2) 0.0680(11) Uani 1 1 d . . .
H59 H -0.1766 -0.0887 0.7755 0.082 Uiso 1 1 calc R . .
C60 C -0.0520(3) -0.0064(2) 0.75226(17) 0.0512(8) Uani 1 1 d . . .
H60 H -0.0416 -0.0068 0.7003 0.061 Uiso 1 1 calc R . .
C61 C -0.2252(3) 0.7089(2) 0.55556(15) 0.0441(7) Uani 1 1 d . . .
H61A H -0.1620 0.7364 0.5220 0.053 Uiso 1 1 calc R . .
H61B H -0.2234 0.6474 0.5349 0.053 Uiso 1 1 calc R . .
Cl1 Cl -0.37480(7) 0.78916(7) 0.56058(4) 0.0546(2) Uani 1 1 d . . .
Cl2 Cl -0.18573(8) 0.68594(6) 0.64294(4) 0.05290(19) Uani 1 1 d . . .
C62 C 0.3702(4) 0.1233(2) 0.8902(2) 0.0640(10) Uani 1 1 d . . .
H62A H 0.3303 0.1762 0.9253 0.077 Uiso 0.649(3) 1 calc PR A 1
H62B H 0.3339 0.1400 0.8457 0.077 Uiso 0.649(3) 1 calc PR A 1
H62C H 0.3306 0.1136 0.8502 0.077 Uiso 0.351(3) 1 calc PR A 2
H62D H 0.3123 0.1789 0.9185 0.077 Uiso 0.351(3) 1 calc PR A 2
Cl3 Cl 0.5445(2) 0.10895(18) 0.86441(10) 0.0691(5) Uani 0.649(3) 1 d P A 1
Cl4 Cl 0.3414(3) 0.0198(2) 0.92867(16) 0.0730(6) Uani 0.649(3) 1 d P A 1
Cl3A Cl 0.4883(4) 0.1518(3) 0.8548(2) 0.0691(5) Uani 0.351(3) 1 d P A 2
Cl4A Cl 0.3780(6) 0.0200(5) 0.9496(3) 0.0730(6) Uani 0.351(3) 1 d P A 2

loop_
_atom_site_aniso_label
_atom_site_aniso_U_11
_atom_site_aniso_U_22
_atom_site_aniso_U_33
_atom_site_aniso_U_23
_atom_site_aniso_U_13
_atom_site_aniso_U_12
Ir1 0.01578(5) 0.01434(5) 0.01740(5) 0.00119(3) -0.00336(3) -0.00366(3)
S1 0.0170(2) 0.0211(3) 0.0227(3) -0.0041(2) -0.0034(2) -0.0057(2)
S2 0.0206(3) 0.0201(3) 0.0178(3) -0.0002(2) -0.0042(2) -0.0084(2)
P1 0.0142(2) 0.0154(2) 0.0155(3) 0.0010(2) -0.0039(2) -0.0040(2)
P2 0.0148(2) 0.0173(3) 0.0164(3) 0.0012(2) -0.0026(2) -0.0046(2)
P3 0.0145(2) 0.0172(3) 0.0158(3) 0.0012(2) -0.0032(2) -0.0048(2)
P4 0.0223(3) 0.0153(3) 0.0241(3) -0.0006(2) -0.0014(2) -0.0054(2)
C1 0.0155(10) 0.0177(10) 0.0159(10) -0.0003(8) -0.0016(8) -0.0053(8)
C2 0.0177(10) 0.0186(10) 0.0131(10) -0.0002(8) -0.0050(8) -0.0034(8)
C3 0.0210(10) 0.0157(10) 0.0196(11) -0.0016(8) -0.0050(8) -0.0058(8)
C4 0.0177(10) 0.0191(10) 0.0164(10) 0.0010(8) -0.0064(8) -0.0071(8)
C5 0.0150(9) 0.0173(10) 0.0167(10) 0.0022(8) -0.0046(8) -0.0056(8)
C6 0.0227(11) 0.0265(12) 0.0211(11) 0.0016(9) -0.0087(9) -0.0077(9)
C7 0.0183(10) 0.0208(11) 0.0191(11) 0.0048(8) -0.0013(8) -0.0035(8)
C8 0.0256(12) 0.0252(12) 0.0194(11) 0.0007(9) -0.0036(9) -0.0033(9)
C9 0.0395(15) 0.0387(15) 0.0226(13) 0.0025(11) -0.0099(11) -0.0014(12)
C10 0.0409(16) 0.0411(16) 0.0297(14) 0.0169(12) -0.0015(12) -0.0040(13)
C11 0.0384(15) 0.0352(15) 0.0424(16) 0.0180(13) -0.0029(12) -0.0140(12)
C12 0.0298(13) 0.0282(13) 0.0349(14) 0.0070(11) -0.0069(11) -0.0126(10)
C13 0.0167(10) 0.0184(10) 0.0198(11) -0.0031(8) -0.0044(8) -0.0057(8)
C14 0.0212(11) 0.0229(11) 0.0231(12) 0.0021(9) -0.0036(9) -0.0064(9)
C15 0.0279(12) 0.0242(12) 0.0293(13) 0.0031(10) -0.0116(10) -0.0043(10)
C16 0.0202(11) 0.0278(13) 0.0370(14) -0.0057(10) -0.0102(10) 0.0020(9)
C17 0.0185(11) 0.0379(14) 0.0310(13) -0.0035(11) -0.0011(10) -0.0033(10)
C18 0.0204(11) 0.0322(13) 0.0209(11) 0.0013(10) -0.0021(9) -0.0052(9)
C19 0.0177(10) 0.0165(10) 0.0188(10) -0.0030(8) -0.0042(8) -0.0060(8)
C20 0.0239(11) 0.0232(11) 0.0225(12) 0.0010(9) -0.0041(9) -0.0035(9)
C21 0.0276(12) 0.0259(12) 0.0295(13) -0.0024(10) -0.0080(10) 0.0026(10)
C22 0.0194(11) 0.0324(13) 0.0268(13) -0.0114(10) -0.0032(9) 0.0007(9)
C23 0.0295(13) 0.0326(13) 0.0211(12) -0.0054(10) 0.0004(10) -0.0065(10)
C24 0.0262(12) 0.0208(11) 0.0208(11) -0.0013(9) -0.0020(9) -0.0036(9)
C25 0.0202(10) 0.0180(10) 0.0166(10) -0.0006(8) -0.0048(8) -0.0080(8)
C26 0.0221(11) 0.0172(10) 0.0280(12) 0.0013(9) -0.0058(9) -0.0065(9)
C27 0.0212(11) 0.0252(12) 0.0336(13) -0.0005(10) 0.0007(10) -0.0089(9)
C28 0.0314(13) 0.0228(12) 0.0280(13) 0.0047(10) -0.0038(10) -0.0134(10)
C29 0.0304(13) 0.0190(11) 0.0343(14) 0.0081(10) -0.0086(10) -0.0066(10)
C30 0.0215(11) 0.0206(11) 0.0289(12) 0.0025(9) -0.0053(9) -0.0049(9)
C31 0.0182(10) 0.0190(10) 0.0160(10) 0.0018(8) -0.0036(8) -0.0080(8)
C32 0.0197(11) 0.0283(12) 0.0230(12) 0.0042(9) -0.0042(9) -0.0083(9)
C33 0.0261(12) 0.0381(14) 0.0231(12) 0.0059(10) -0.0009(10) -0.0138(11)
C34 0.0365(14) 0.0316(13) 0.0230(12) 0.0085(10) -0.0106(10) -0.0144(11)
C35 0.0268(12) 0.0320(13) 0.0303(13) 0.0090(11) -0.0126(10) -0.0069(10)
C36 0.0189(11) 0.0261(12) 0.0261(12) 0.0031(10) -0.0042(9) -0.0036(9)
C37 0.0157(10) 0.0189(10) 0.0214(11) 0.0021(8) -0.0035(8) -0.0050(8)
C38 0.0206(11) 0.0204(11) 0.0233(11) 0.0023(9) -0.0051(9) -0.0069(9)
C39 0.0223(11) 0.0320(13) 0.0307(13) 0.0063(10) -0.0108(10) -0.0111(10)
C40 0.0183(11) 0.0311(13) 0.0407(15) 0.0055(11) -0.0094(10) -0.0019(10)
C41 0.0227(12) 0.0324(14) 0.0397(15) -0.0061(11) -0.0017(11) 0.0017(10)
C42 0.0235(12) 0.0295(13) 0.0254(12) -0.0038(10) -0.0062(9) -0.0024(10)
C43 0.0273(12) 0.0192(11) 0.0262(12) -0.0024(9) -0.0031(9) -0.0107(9)
C44 0.0328(13) 0.0234(12) 0.0274(13) -0.0015(10) -0.0030(10) -0.0051(10)
C45 0.0439(16) 0.0326(14) 0.0297(14) -0.0080(11) -0.0029(12) -0.0064(12)
C46 0.0492(17) 0.0396(16) 0.0325(15) -0.0050(12) -0.0139(13) -0.0153(13)
C47 0.0391(15) 0.0386(15) 0.0419(16) -0.0066(12) -0.0195(13) -0.0091(12)
C48 0.0247(12) 0.0328(14) 0.0366(15) -0.0091(11) -0.0071(11) -0.0049(10)
C49 0.0340(13) 0.0188(11) 0.0233(12) -0.0035(9) -0.0068(10) 0.0039(9)
C50 0.0597(19) 0.0249(14) 0.0344(16) 0.0019(12) -0.0094(14) 0.0037(13)
C51 0.081(3) 0.0301(16) 0.0459(19) 0.0034(14) -0.0200(18) 0.0178(16)
C52 0.058(2) 0.064(2) 0.0366(18) -0.0176(15) -0.0227(16) 0.0336(17)
C53 0.0333(16) 0.061(2) 0.0492(19) -0.0206(16) -0.0111(14) 0.0141(14)
C54 0.0276(13) 0.0360(15) 0.0435(17) -0.0080(12) -0.0043(12) 0.0033(11)
C55 0.0338(13) 0.0196(11) 0.0353(14) -0.0031(10) 0.0047(11) -0.0113(10)
C56 0.0592(19) 0.0400(16) 0.0366(16) 0.0030(13) -0.0002(14) -0.0282(15)
C57 0.072(2) 0.0493(19) 0.0362(17) 0.0016(14) 0.0083(15) -0.0311(17)
C58 0.069(2) 0.054(2) 0.058(2) -0.0069(17) 0.0194(18) -0.0410(18)
C59 0.084(3) 0.067(2) 0.065(2) -0.0174(19) 0.015(2) -0.059(2)
C60 0.064(2) 0.0525(19) 0.0431(18) -0.0121(14) 0.0101(15) -0.0396(17)
C61 0.0458(17) 0.0569(19) 0.0318(15) -0.0136(13) 0.0016(13) -0.0213(15)
Cl1 0.0428(4) 0.0832(6) 0.0432(4) -0.0141(4) -0.0063(3) -0.0241(4)
Cl2 0.0547(5) 0.0682(5) 0.0343(4) -0.0095(4) -0.0054(3) -0.0146(4)
C62 0.094(3) 0.049(2) 0.061(2) 0.0075(17) -0.046(2) -0.0171(19)
Cl3 0.0726(14) 0.0943(16) 0.0454(7) -0.0067(9) -0.0011(9) -0.0376(11)
Cl4 0.0792(18) 0.0609(7) 0.0735(18) 0.0136(11) -0.0014(9) -0.0258(11)
Cl3A 0.0726(14) 0.0943(16) 0.0454(7) -0.0067(9) -0.0011(9) -0.0376(11)
Cl4A 0.0792(18) 0.0609(7) 0.0735(18) 0.0136(11) -0.0014(9) -0.0258(11)

loop_
_atom_type_symbol
_atom_type_description
_atom_type_scat_dispersion_real
_atom_type_scat_dispersion_imag
_atom_type_scat_source
C C 0.0033 0.0016 'International Tables Vol C Tables 4.2.6.8 and 6.1.1.4'
H H 0.0000 0.0000 'International Tables Vol C Tables 4.2.6.8 and 6.1.1.4'
P P 0.1023 0.0942 'International Tables Vol C Tables 4.2.6.8 and 6.1.1.4'
S S 0.1246 0.1234 'International Tables Vol C Tables 4.2.6.8 and 6.1.1.4'
Cl Cl 0.1484 0.1585 'International Tables Vol C Tables 4.2.6.8 and 6.1.1.4'
Ir Ir -1.4442 7.9887 'International Tables Vol C Tables 4.2.6.8 and 6.1.1.4'

loop_
_geom_angle_atom_site_label_1
_geom_angle_atom_site_label_2
_geom_angle_atom_site_label_3
_geom_angle
P1 Ir1 P4 176.704(18)
P1 Ir1 S2 89.267(18)
P4 Ir1 S2 92.234(19)
P1 Ir1 S1 89.201(18)
P4 Ir1 S1 93.728(19)
S2 Ir1 S1 90.139(18)
P1 Ir1 H1 85.5(8)
P4 Ir1 H1 91.5(8)
S2 Ir1 H1 91.3(8)
S1 Ir1 H1 174.5(8)
P1 Ir1 H2 89.4(8)
P4 Ir1 H2 89.0(8)
S2 Ir1 H2 177.0(8)
S1 Ir1 H2 92.6(8)
H1 Ir1 H2 85.9(11)
P2 S1 Ir1 98.28(3)
P3 S2 Ir1 98.43(3)
C1 P1 C5 101.81(9)
C1 P1 C6 104.71(10)
C5 P1 C6 104.35(9)
C1 P1 Ir1 114.03(7)
C5 P1 Ir1 113.47(7)
C6 P1 Ir1 116.87(8)
C1 P2 C13 112.18(9)
C1 P2 C7 110.34(10)
C13 P2 C7 109.06(10)
C1 P2 S1 110.15(8)
C13 P2 S1 106.45(7)
C7 P2 S1 108.53(8)
C5 P3 C31 114.41(10)
C5 P3 C37 109.94(10)
C31 P3 C37 109.16(9)
C5 P3 S2 109.60(7)
C31 P3 S2 104.80(7)
C37 P3 S2 108.71(7)
C55 P4 C49 103.12(11)
C55 P4 C43 103.41(11)
C49 P4 C43 102.13(11)
C55 P4 Ir1 116.01(8)
C49 P4 Ir1 115.86(8)
C43 P4 Ir1 114.46(7)
C2 C1 P2 129.51(16)
C2 C1 P1 117.84(14)
P2 C1 P1 111.67(11)
C1 C2 C3 121.48(19)
C1 C2 C19 122.16(17)
C3 C2 C19 116.36(18)
C4 C3 C2 125.90(19)
C4 C3 H3 117.1
C2 C3 H3 117.1
C5 C4 C3 122.05(17)
C5 C4 C25 121.01(19)
C3 C4 C25 116.93(18)
C4 C5 P3 130.85(15)
C4 C5 P1 117.17(16)
P3 C5 P1 111.26(11)
P1 C6 H6A 109.5
P1 C6 H6B 109.5
H6A C6 H6B 109.5
P1 C6 H6C 109.5
H6A C6 H6C 109.5
H6B C6 H6C 109.5
C8 C7 C12 119.3(2)
C8 C7 P2 120.92(16)
C12 C7 P2 119.59(18)
C7 C8 C9 120.8(2)
C7 C8 H8 119.6
C9 C8 H8 119.6
C10 C9 C8 119.6(2)
C10 C9 H9 120.2
C8 C9 H9 120.2
C9 C10 C11 119.9(2)
C9 C10 H10 120.1
C11 C10 H10 120.1
C12 C11 C10 120.6(2)
C12 C11 H11 119.7
C10 C11 H11 119.7
C11 C12 C7 119.8(2)
C11 C12 H12 120.1
C7 C12 H12 120.1
C18 C13 C14 119.6(2)
C18 C13 P2 123.74(16)
C14 C13 P2 116.60(16)
C15 C14 C13 120.0(2)
C15 C14 H14 120.0
C13 C14 H14 120.0
C14 C15 C16 120.2(2)
C14 C15 H15 119.9
C16 C15 H15 119.9
C17 C16 C15 119.9(2)
C17 C16 H16 120.0
C15 C16 H16 120.0
C16 C17 C18 120.2(2)
C16 C17 H17 119.9
C18 C17 H17 119.9
C17 C18 C13 120.1(2)
C17 C18 H18 120.0
C13 C18 H18 120.0
C20 C19 C24 117.6(2)
C20 C19 C2 121.27(18)
C24 C19 C2 121.13(18)
C21 C20 C19 121.2(2)
C21 C20 H20 119.4
C19 C20 H20 119.4
C22 C21 C20 120.2(2)
C22 C21 H21 119.9
C20 C21 H21 119.9
C23 C22 C21 119.5(2)
C23 C22 H22 120.2
C21 C22 H22 120.2
C22 C23 C24 120.3(2)
C22 C23 H23 119.9
C24 C23 H23 119.9
C23 C24 C19 121.2(2)
C23 C24 H24 119.4
C19 C24 H24 119.4
C26 C25 C30 117.75(18)
C26 C25 C4 120.74(18)
C30 C25 C4 121.50(19)
C25 C26 C27 121.5(2)
C25 C26 H26 119.3
C27 C26 H26 119.3
C28 C27 C26 119.6(2)
C28 C27 H27 120.2
C26 C27 H27 120.2
C27 C28 C29 119.94(19)
C27 C28 H28 120.0
C29 C28 H28 120.0
C28 C29 C30 120.4(2)
C28 C29 H29 119.8
C30 C29 H29 119.8
C29 C30 C25 120.8(2)
C29 C30 H30 119.6
C25 C30 H30 119.6
C36 C31 C32 119.31(19)
C36 C31 P3 117.22(15)
C32 C31 P3 122.99(16)
C33 C32 C31 119.8(2)
C33 C32 H32 120.1
C31 C32 H32 120.1
C34 C33 C32 120.6(2)
C34 C33 H33 119.7
C32 C33 H33 119.7
C33 C34 C35 119.7(2)
C33 C34 H34 120.1
C35 C34 H34 120.1
C34 C35 C36 120.5(2)
C34 C35 H35 119.7
C36 C35 H35 119.7
C35 C36 C31 120.0(2)
C35 C36 H36 120.0
C31 C36 H36 120.0
C42 C37 C38 119.0(2)
C42 C37 P3 119.68(17)
C38 C37 P3 121.09(17)
C39 C38 C37 120.9(2)
C39 C38 H38 119.5
C37 C38 H38 119.5
C40 C39 C38 120.0(2)
C40 C39 H39 120.0
C38 C39 H39 120.0
C39 C40 C41 119.8(2)
C39 C40 H40 120.1
C41 C40 H40 120.1
C40 C41 C42 120.2(2)
C40 C41 H41 119.9
C42 C41 H41 119.9
C37 C42 C41 120.0(2)
C37 C42 H42 120.0
C41 C42 H42 120.0
C44 C43 C48 118.2(2)
C44 C43 P4 122.91(18)
C48 C43 P4 118.76(19)
C43 C44 C45 120.6(2)
C43 C44 H44 119.7
C45 C44 H44 119.7
C46 C45 C44 120.5(3)
C46 C45 H45 119.7
C44 C45 H45 119.7
C45 C46 C47 119.6(3)
C45 C46 H46 120.2
C47 C46 H46 120.2
C48 C47 C46 120.0(3)
C48 C47 H47 120.0
C46 C47 H47 120.0
C47 C48 C43 121.1(2)
C47 C48 H48 119.4
C43 C48 H48 119.4
C50 C49 C54 118.6(2)
C50 C49 P4 122.7(2)
C54 C49 P4 118.71(18)
C51 C50 C49 119.5(3)
C51 C50 H50 120.3
C49 C50 H50 120.3
C52 C51 C50 121.3(3)
C52 C51 H51 119.4
C50 C51 H51 119.4
C51 C52 C53 120.1(3)
C51 C52 H52 119.9
C53 C52 H52 119.9
C54 C53 C52 119.4(3)
C54 C53 H53 120.3
C52 C53 H53 120.3
C53 C54 C49 121.1(3)
C53 C54 H54 119.5
C49 C54 H54 119.5
C60 C55 C56 118.6(2)
C60 C55 P4 123.6(2)
C56 C55 P4 117.81(19)
C57 C56 C55 120.6(3)
C57 C56 H56 119.7
C55 C56 H56 119.7
C58 C57 C56 120.1(3)
C58 C57 H57 120.0
C56 C57 H57 120.0
C57 C58 C59 120.2(3)
C57 C58 H58 119.9
C59 C58 H58 119.9
C58 C59 C60 120.1(3)
C58 C59 H59 120.0
C60 C59 H59 120.0
C55 C60 C59 120.4(3)
C55 C60 H60 119.8
C59 C60 H60 119.8
Cl1 C61 Cl2 111.65(16)
Cl1 C61 H61A 109.3
Cl2 C61 H61A 109.3
Cl1 C61 H61B 109.3
Cl2 C61 H61B 109.3
H61A C61 H61B 108.0
Cl3A C62 Cl4 133.6(3)
Cl3A C62 Cl4A 119.9(3)
Cl4 C62 Cl4A 20.79(16)
Cl3A C62 Cl3 24.09(17)
Cl4 C62 Cl3 109.9(2)
Cl4A C62 Cl3 96.0(2)
Cl3A C62 H62A 99.6
Cl4 C62 H62A 109.7
Cl4A C62 H62A 101.7
Cl3 C62 H62A 109.7
Cl3A C62 H62B 93.5
Cl4 C62 H62B 109.7
Cl4A C62 H62B 130.2
Cl3 C62 H62B 109.7
H62A C62 H62B 108.2
Cl3A C62 H62C 107.3
Cl4 C62 H62C 87.1
Cl4A C62 H62C 107.3
Cl3 C62 H62C 115.9
H62A C62 H62C 121.7
H62B C62 H62C 22.9
Cl3A C62 H62D 107.3
Cl4 C62 H62D 110.0
Cl4A C62 H62D 107.3
Cl3 C62 H62D 121.6
H62A C62 H62D 14.9
H62B C62 H62D 94.7
H62C C62 H62D 106.9

loop_
_geom_bond_atom_site_label_1
_geom_bond_atom_site_label_2
_geom_bond_distance
Ir1 P1 2.2635(6)
Ir1 P4 2.2920(6)
Ir1 S2 2.4514(5)
Ir1 S1 2.4717(6)
Ir1 H1 1.57(2)
Ir1 H2 1.54(2)
S1 P2 2.0140(8)
S2 P3 2.0127(7)
P1 C1 1.785(2)
P1 C5 1.7991(19)
P1 C6 1.824(2)
P2 C1 1.7715(19)
P2 C13 1.806(2)
P2 C7 1.820(2)
P3 C5 1.762(2)
P3 C31 1.806(2)
P3 C37 1.822(2)
P4 C55 1.830(2)
P4 C49 1.831(2)
P4 C43 1.837(2)
C1 C2 1.401(3)
C2 C3 1.417(3)
C2 C19 1.492(3)
C3 C4 1.406(3)
C3 H3 0.9500
C4 C5 1.402(3)
C4 C25 1.501(3)
C6 H6A 0.9800
C6 H6B 0.9800
C6 H6C 0.9800
C7 C8 1.379(3)
C7 C12 1.398(3)
C8 C9 1.396(3)
C8 H8 0.9500
C9 C10 1.376(4)
C9 H9 0.9500
C10 C11 1.389(4)
C10 H10 0.9500
C11 C12 1.381(3)
C11 H11 0.9500
C12 H12 0.9500
C13 C18 1.392(3)
C13 C14 1.393(3)
C14 C15 1.386(3)
C14 H14 0.9500
C15 C16 1.387(3)
C15 H15 0.9500
C16 C17 1.383(3)
C16 H16 0.9500
C17 C18 1.387(3)
C17 H17 0.9500
C18 H18 0.9500
C19 C20 1.392(3)
C19 C24 1.400(3)
C20 C21 1.386(3)
C20 H20 0.9500
C21 C22 1.386(3)
C21 H21 0.9500
C22 C23 1.378(3)
C22 H22 0.9500
C23 C24 1.383(3)
C23 H23 0.9500
C24 H24 0.9500
C25 C26 1.391(3)
C25 C30 1.393(3)
C26 C27 1.392(3)
C26 H26 0.9500
C27 C28 1.376(3)
C27 H27 0.9500
C28 C29 1.377(3)
C28 H28 0.9500
C29 C30 1.389(3)
C29 H29 0.9500
C30 H30 0.9500
C31 C36 1.396(3)
C31 C32 1.399(3)
C32 C33 1.387(3)
C32 H32 0.9500
C33 C34 1.381(3)
C33 H33 0.9500
C34 C35 1.384(3)
C34 H34 0.9500
C35 C36 1.384(3)
C35 H35 0.9500
C36 H36 0.9500
C37 C42 1.389(3)
C37 C38 1.391(3)
C38 C39 1.381(3)
C38 H38 0.9500
C39 C40 1.381(4)
C39 H39 0.9500
C40 C41 1.387(4)
C40 H40 0.9500
C41 C42 1.395(3)
C41 H41 0.9500
C42 H42 0.9500
C43 C44 1.384(3)
C43 C48 1.400(3)
C44 C45 1.391(3)
C44 H44 0.9500
C45 C46 1.377(4)
C45 H45 0.9500
C46 C47 1.384(4)
C46 H46 0.9500
C47 C48 1.376(4)
C47 H47 0.9500
C48 H48 0.9500
C49 C50 1.387(3)
C49 C54 1.392(3)
C50 C51 1.386(4)
C50 H50 0.9500
C51 C52 1.352(5)
C51 H51 0.9500
C52 C53 1.382(5)
C52 H52 0.9500
C53 C54 1.375(4)
C53 H53 0.9500
C54 H54 0.9500
C55 C60 1.383(4)
C55 C56 1.397(4)
C56 C57 1.391(3)
C56 H56 0.9500
C57 C58 1.367(4)
C57 H57 0.9500
C58 C59 1.381(5)
C58 H58 0.9500
C59 C60 1.395(4)
C59 H59 0.9500
C60 H60 0.9500
C61 Cl1 1.758(3)
C61 Cl2 1.767(3)
C61 H61A 0.9900
C61 H61B 0.9900
C62 Cl3A 1.506(5)
C62 Cl4 1.688(4)
C62 Cl4A 1.779(6)
C62 Cl3 1.883(4)
C62 H62A 0.9900
C62 H62B 0.9900
C62 H62C 0.9900
C62 H62D 0.9900
